data_7220466
loop_
_publ_author_name
'Singh, Vinod Prasad'
'Singh, Pooja'
'Singh, Divya Pratap'
'Tiwari, Karishma'
'Mishra, Monika'
'SINGH, ASHISH'

_publ_section_title
;
 Synthesis, structural investigations and corrosion inhibition studies on
 Mn(II), Co(II), Ni(II), Cu(II) and Zn(II) complexes with 2-amino-benzoic
 acid (phenyl-pyridin-2-yl-methylene)-hydrazide
;
_journal_name_full 'RSC Adv.'
_journal_paper_doi 10.1039/C4RA11929K
_journal_year 2015
_chemical_formula_moiety 'C40 H36 Cl0 N8 Ni O3'
_chemical_formula_sum 'C40 H36 Cl0 N8 Ni O3'
_chemical_formula_weight 735.48
_space_group_IT_number 2
_symmetry_cell_setting triclinic
_symmetry_Int_Tables_number 2
_symmetry_space_group_name_Hall '-P 1'
_symmetry_space_group_name_H-M 'P -1'
_atom_sites_solution_hydrogens geom
_atom_sites_solution_primary direct
_atom_sites_solution_secondary difmap
_audit_creation_method SHELXL-97
_audit_update_record
;
2014-02-21 deposited with the CCDC.
2015-05-12 downloaded from the CCDC.
;
_cell_angle_alpha 79.270(6)
_cell_angle_beta 85.438(5)
_cell_angle_gamma 83.472(5)
_cell_formula_units_Z 2
_cell_length_a 10.5214(6)
_cell_length_b 11.2399(8)
_cell_length_c 16.4854(11)
_cell_measurement_temperature 293(2)
_cell_volume 1899.6(2)
_computing_structure_refinement 'SHELXL-97 (Sheldrick, 1997)'
_diffrn_ambient_temperature 293(2)
_diffrn_measured_fraction_theta_full 0.995
_diffrn_measured_fraction_theta_max 0.835
_diffrn_radiation_monochromator graphite
_diffrn_radiation_type MoK\a
_diffrn_radiation_wavelength 0.71073
_diffrn_reflns_av_R_equivalents 0.0432
_diffrn_reflns_av_sigmaI/netI 0.1005
_diffrn_reflns_limit_h_max 13
_diffrn_reflns_limit_h_min -13
_diffrn_reflns_limit_k_max 14
_diffrn_reflns_limit_k_min -13
_diffrn_reflns_limit_l_max 21
_diffrn_reflns_limit_l_min -20
_diffrn_reflns_number 15109
_diffrn_reflns_theta_full 25.00
_diffrn_reflns_theta_max 29.09
_diffrn_reflns_theta_min 3.18
_diffrn_source 'fine-focus sealed tube'
_exptl_absorpt_coefficient_mu 0.559
_exptl_absorpt_correction_T_max 1.00000
_exptl_absorpt_correction_T_min 0.82653
_exptl_absorpt_correction_type none
_exptl_absorpt_process_details multi-scan
_exptl_crystal_density_diffrn 1.286
_exptl_crystal_density_method 'not measured'
_exptl_crystal_F_000 768
_exptl_crystal_size_max 0.34
_exptl_crystal_size_mid 0.32
_exptl_crystal_size_min 0.30
_refine_diff_density_max 1.860
_refine_diff_density_min -0.603
_refine_diff_density_rms 0.089
_refine_ls_extinction_method none
_refine_ls_goodness_of_fit_ref 1.025
_refine_ls_hydrogen_treatment mixed
_refine_ls_matrix_type full
_refine_ls_number_parameters 486
_refine_ls_number_reflns 10199
_refine_ls_number_restraints 3
_refine_ls_restrained_S_all 1.040
_refine_ls_R_factor_all 0.1529
_refine_ls_R_factor_gt 0.0858
_refine_ls_shift/su_max 0.011
_refine_ls_shift/su_mean 0.001
_refine_ls_structure_factor_coef Fsqd
_refine_ls_weighting_details 'calc w=1/[\s^2^(Fo^2^)+(0.1224P)^2^+1.7530P] where P=(Fo^2^+2Fc^2^)/3'
_refine_ls_weighting_scheme calc
_refine_ls_wR_factor_gt 0.2099
_refine_ls_wR_factor_ref 0.2649
_reflns_number_gt 6773
_reflns_number_total 10199
_reflns_threshold_expression >2sigma(I)
_cod_data_source_file c4ra11929k2.cif
_cod_data_source_block d-35
_cod_database_code 7220466

loop_
_symmetry_equiv_pos_as_xyz
'x, y, z'
'-x, -y, -z'

loop_
_atom_site_label
_atom_site_type_symbol
_atom_site_fract_x
_atom_site_fract_y
_atom_site_fract_z
_atom_site_U_iso_or_equiv
_atom_site_adp_type
_atom_site_occupancy
_atom_site_symmetry_multiplicity
_atom_site_calc_flag
_atom_site_refinement_flags
Ni1 Ni 0.84161(6) 0.14759(6) 0.20914(4) 0.0410(2) Uani 1 1 d .
O1 O 0.9041(3) -0.0358(3) 0.2086(2) 0.0504(9) Uani 1 1 d .
O2 O 1.0255(3) 0.2046(3) 0.1914(2) 0.0476(9) Uani 1 1 d .
N3 N 0.8120(4) 0.0091(4) 0.0812(3) 0.0423(10) Uani 1 1 d .
N6 N 0.8766(4) 0.1776(4) 0.3197(2) 0.0399(9) Uani 1 1 d .
N5 N 0.6695(4) 0.1056(4) 0.2787(3) 0.0460(10) Uani 1 1 d .
N1 N 0.7634(4) 0.3242(4) 0.1571(3) 0.0422(10) Uani 1 1 d .
N7 N 0.9901(4) 0.2200(4) 0.3297(3) 0.0466(11) Uani 1 1 d .
N4 N 0.8881(6) -0.1498(6) -0.0220(4) 0.0635(16) Uani 1 1 d D
N2 N 0.7908(4) 0.1227(4) 0.1008(2) 0.0384(9) Uani 1 1 d .
C13 C 0.8788(4) -0.0646(5) 0.1407(3) 0.0409(11) Uani 1 1 d .
C33 C 1.1828(5) 0.2874(5) 0.2543(3) 0.0464(12) Uani 1 1 d .
C5 C 0.7143(4) 0.3266(5) 0.0831(3) 0.0413(12) Uani 1 1 d .
C7 C 0.6524(5) 0.1935(5) -0.0161(3) 0.0481(13) Uani 1 1 d .
C14 C 0.9261(5) -0.1881(5) 0.1247(3) 0.0445(12) Uani 1 1 d .
C15 C 0.9346(5) -0.2225(5) 0.0465(4) 0.0486(13) Uani 1 1 d .
C24 C 0.6707(5) 0.1236(5) 0.3579(3) 0.0439(12) Uani 1 1 d .
C32 C 1.0595(4) 0.2335(5) 0.2568(3) 0.0425(12) Uani 1 1 d .
C19 C 0.9739(5) -0.2735(5) 0.1922(4) 0.0536(14) Uani 1 1 d .
H19 H 0.9686 -0.2516 0.2441 0.064 Uiso 1 1 calc R
C25 C 0.7910(5) 0.1596(5) 0.3811(3) 0.0430(12) Uani 1 1 d .
C23 C 0.5620(5) 0.1121(6) 0.4117(4) 0.0616(16) Uani 1 1 d .
H23 H 0.5636 0.1255 0.4656 0.074 Uiso 1 1 calc R
C1 C 0.7668(5) 0.4292(5) 0.1843(4) 0.0497(13) Uani 1 1 d .
H1 H 0.8003 0.4270 0.2351 0.060 Uiso 1 1 calc R
C2 C 0.7222(5) 0.5403(6) 0.1393(4) 0.0612(16) Uani 1 1 d .
H2 H 0.7272 0.6118 0.1592 0.073 Uiso 1 1 calc R
C38 C 1.2588(5) 0.2969(6) 0.1808(4) 0.0570(15) Uani 1 1 d .
H38 H 1.2320 0.2665 0.1370 0.068 Uiso 1 1 calc R
C4 C 0.6661(5) 0.4357(5) 0.0364(4) 0.0540(14) Uani 1 1 d .
H4 H 0.6309 0.4367 -0.0138 0.065 Uiso 1 1 calc R
C16 C 0.9946(5) -0.3392(6) 0.0394(4) 0.0608(17) Uani 1 1 d .
H16 H 1.0032 -0.3622 -0.0122 0.073 Uiso 1 1 calc R
C6 C 0.7217(4) 0.2091(5) 0.0559(3) 0.0413(12) Uani 1 1 d .
C12 C 0.5305(5) 0.1621(6) -0.0067(4) 0.0597(15) Uani 1 1 d .
H12 H 0.4903 0.1492 0.0460 0.072 Uiso 1 1 calc R
C18 C 1.0285(6) -0.3889(6) 0.1834(5) 0.0704(19) Uani 1 1 d .
H18 H 1.0566 -0.4451 0.2289 0.085 Uiso 1 1 calc R
C26 C 0.8107(5) 0.1757(6) 0.4665(3) 0.0542(14) Uani 1 1 d .
C34 C 1.2261(6) 0.3303(6) 0.3208(4) 0.0627(16) Uani 1 1 d .
N8 N 1.1601(6) 0.3245(9) 0.3962(4) 0.105(3) Uani 1 1 d D
C11 C 0.4646(7) 0.1487(6) -0.0728(5) 0.073(2) Uani 1 1 d .
H11 H 0.3815 0.1261 -0.0641 0.088 Uiso 1 1 calc R
C20 C 0.5629(5) 0.0748(5) 0.2534(4) 0.0548(14) Uani 1 1 d .
H20 H 0.5621 0.0631 0.1990 0.066 Uiso 1 1 calc R
C21 C 0.4535(6) 0.0596(6) 0.3045(4) 0.0665(18) Uani 1 1 d .
H21 H 0.3815 0.0355 0.2852 0.080 Uiso 1 1 calc R
C3 C 0.6709(6) 0.5438(6) 0.0653(4) 0.0671(17) Uani 1 1 d .
H3 H 0.6393 0.6177 0.0346 0.081 Uiso 1 1 calc R
C17 C 1.0400(6) -0.4184(6) 0.1049(5) 0.0717(19) Uani 1 1 d .
H17 H 1.0797 -0.4941 0.0974 0.086 Uiso 1 1 calc R
C37 C 1.3723(5) 0.3499(7) 0.1707(5) 0.0720(19) Uani 1 1 d .
H37 H 1.4209 0.3554 0.1207 0.086 Uiso 1 1 calc R
C22 C 0.4516(6) 0.0804(7) 0.3843(4) 0.074(2) Uani 1 1 d .
H22 H 0.3777 0.0733 0.4191 0.089 Uiso 1 1 calc R
C35 C 1.3418(6) 0.3845(7) 0.3085(5) 0.082(2) Uani 1 1 d .
H35 H 1.3708 0.4148 0.3517 0.099 Uiso 1 1 calc R
C27 C 0.8462(6) 0.0790(8) 0.5250(4) 0.081(2) Uani 1 1 d .
H27 H 0.8588 0.0018 0.5112 0.097 Uiso 1 1 calc R
C36 C 1.4126(6) 0.3941(7) 0.2350(5) 0.080(2) Uani 1 1 d .
H36 H 1.4885 0.4308 0.2287 0.096 Uiso 1 1 calc R
C10 C 0.5195(8) 0.1681(8) -0.1495(5) 0.093(3) Uani 1 1 d .
H10 H 0.4752 0.1589 -0.1942 0.112 Uiso 1 1 calc R
C28 C 0.8646(8) 0.0927(12) 0.6060(6) 0.110(3) Uani 1 1 d .
H28 H 0.8883 0.0244 0.6451 0.132 Uiso 1 1 calc R
C9 C 0.6357(11) 0.1998(15) -0.1608(6) 0.184(7) Uani 1 1 d .
H9 H 0.6730 0.2146 -0.2143 0.221 Uiso 1 1 calc R
C8 C 0.7072(8) 0.2126(11) -0.0940(5) 0.140(5) Uani 1 1 d .
H8 H 0.7907 0.2338 -0.1036 0.168 Uiso 1 1 calc R
C29 C 0.8489(10) 0.2001(15) 0.6273(6) 0.129(4) Uani 1 1 d .
H29 H 0.8589 0.2083 0.6814 0.155 Uiso 1 1 calc R
C31 C 0.7978(12) 0.2876(9) 0.4865(6) 0.136(4) Uani 1 1 d .
H31 H 0.7763 0.3556 0.4466 0.163 Uiso 1 1 calc R
C30 C 0.8170(16) 0.3016(14) 0.5677(8) 0.186(6) Uani 1 1 d .
H30 H 0.8083 0.3789 0.5814 0.223 Uiso 1 1 calc R
C40 C 0.6963(9) 0.6398(6) 0.3914(4) 0.092(3) Uani 1 1 d .
H40B H 0.6241 0.6188 0.3657 0.111 Uiso 1 1 calc R
H40A H 0.7753 0.6072 0.3655 0.111 Uiso 1 1 calc R
C39 C 0.6891(14) 0.5960(13) 0.4791(7) 0.193(7) Uani 1 1 d D
H39A H 0.7738 0.5694 0.4973 0.290 Uiso 1 1 calc R
H39B H 0.6375 0.5291 0.4915 0.290 Uiso 1 1 calc R
H39C H 0.6514 0.6603 0.5070 0.290 Uiso 1 1 calc R
O3 O 0.692(2) 0.7740(15) 0.3862(10) 0.60(2) Uani 1 1 d D
H3A H 0.6802 0.8082 0.3386 0.897 Uiso 1 1 calc R
H8A H 1.098(6) 0.274(6) 0.409(4) 0.067(19) Uiso 1 1 d .
H8B H 1.188(5) 0.371(5) 0.429(3) 0.069(19) Uiso 1 1 d D
H4B H 0.914(5) -0.165(6) -0.0735(19) 0.069(19) Uiso 1 1 d D
H4A H 0.853(6) -0.096(6) -0.016(4) 0.06(2) Uiso 1 1 d .

loop_
_atom_site_aniso_label
_atom_site_aniso_U_11
_atom_site_aniso_U_22
_atom_site_aniso_U_33
_atom_site_aniso_U_23
_atom_site_aniso_U_13
_atom_site_aniso_U_12
Ni1 0.0425(4) 0.0478(4) 0.0365(4) -0.0157(3) -0.0021(3) -0.0076(3)
O1 0.060(2) 0.051(2) 0.043(2) -0.0165(18) -0.0103(16) 0.0010(17)
O2 0.047(2) 0.066(3) 0.034(2) -0.0197(18) 0.0022(15) -0.0113(17)
N3 0.048(2) 0.042(3) 0.041(2) -0.015(2) -0.0050(18) -0.0090(18)
N6 0.042(2) 0.045(3) 0.035(2) -0.0109(19) 0.0005(17) -0.0092(18)
N5 0.047(2) 0.043(3) 0.048(3) -0.007(2) -0.0025(19) -0.0085(19)
N1 0.038(2) 0.049(3) 0.044(3) -0.015(2) 0.0003(17) -0.0105(18)
N7 0.046(2) 0.060(3) 0.039(2) -0.016(2) -0.0028(18) -0.012(2)
N4 0.070(4) 0.079(4) 0.047(4) -0.034(3) 0.008(3) -0.005(3)
N2 0.041(2) 0.039(2) 0.038(2) -0.0127(19) -0.0008(17) -0.0075(17)
C13 0.041(3) 0.045(3) 0.040(3) -0.014(2) -0.002(2) -0.011(2)
C33 0.042(3) 0.053(3) 0.045(3) -0.009(3) -0.009(2) -0.008(2)
C5 0.030(2) 0.050(3) 0.045(3) -0.013(2) 0.001(2) -0.005(2)
C7 0.046(3) 0.053(3) 0.048(3) -0.010(3) -0.011(2) -0.010(2)
C14 0.044(3) 0.047(3) 0.046(3) -0.016(3) 0.002(2) -0.012(2)
C15 0.045(3) 0.054(3) 0.054(4) -0.028(3) 0.007(2) -0.013(2)
C24 0.053(3) 0.040(3) 0.040(3) -0.011(2) 0.005(2) -0.009(2)
C32 0.040(3) 0.045(3) 0.045(3) -0.012(2) -0.009(2) -0.002(2)
C19 0.053(3) 0.052(4) 0.058(4) -0.019(3) -0.004(3) -0.004(3)
C25 0.053(3) 0.042(3) 0.036(3) -0.011(2) 0.000(2) -0.006(2)
C23 0.056(4) 0.081(5) 0.046(4) -0.007(3) 0.009(3) -0.013(3)
C1 0.043(3) 0.057(4) 0.055(3) -0.026(3) 0.002(2) -0.007(2)
C2 0.061(4) 0.049(4) 0.079(5) -0.022(3) -0.005(3) -0.006(3)
C38 0.048(3) 0.072(4) 0.050(4) -0.004(3) -0.005(2) -0.007(3)
C4 0.053(3) 0.053(4) 0.058(4) -0.010(3) -0.013(3) -0.004(3)
C16 0.048(3) 0.070(4) 0.075(5) -0.041(4) 0.013(3) -0.014(3)
C6 0.037(3) 0.048(3) 0.043(3) -0.015(2) 0.002(2) -0.014(2)
C12 0.054(3) 0.065(4) 0.065(4) -0.019(3) -0.011(3) -0.010(3)
C18 0.063(4) 0.053(4) 0.097(6) -0.015(4) -0.019(3) 0.001(3)
C26 0.063(3) 0.064(4) 0.040(3) -0.015(3) 0.006(2) -0.019(3)
C34 0.055(3) 0.075(5) 0.065(4) -0.019(3) -0.007(3) -0.019(3)
N8 0.082(4) 0.188(8) 0.075(5) -0.072(5) 0.005(3) -0.065(5)
C11 0.067(4) 0.062(4) 0.097(6) -0.014(4) -0.039(4) -0.012(3)
C20 0.053(3) 0.059(4) 0.055(4) -0.007(3) -0.012(3) -0.016(3)
C21 0.048(3) 0.079(5) 0.071(5) 0.001(4) -0.007(3) -0.021(3)
C3 0.067(4) 0.046(4) 0.084(5) -0.003(3) -0.011(3) 0.000(3)
C17 0.061(4) 0.059(4) 0.104(6) -0.041(4) 0.000(4) -0.001(3)
C37 0.042(3) 0.088(5) 0.085(5) -0.010(4) 0.005(3) -0.016(3)
C22 0.051(4) 0.091(5) 0.075(5) -0.003(4) 0.011(3) -0.019(3)
C35 0.058(4) 0.097(6) 0.104(6) -0.030(5) -0.023(4) -0.025(4)
C27 0.075(5) 0.101(6) 0.059(5) -0.002(4) -0.010(3) 0.006(4)
C36 0.058(4) 0.087(5) 0.098(6) -0.006(4) -0.009(4) -0.036(4)
C10 0.110(6) 0.103(7) 0.083(6) -0.025(5) -0.051(5) -0.031(5)
C28 0.086(6) 0.173(11) 0.064(6) -0.006(6) -0.023(4) 0.000(6)
C9 0.154(9) 0.37(2) 0.057(6) -0.062(9) -0.003(6) -0.126(12)
C8 0.106(6) 0.291(15) 0.049(5) -0.048(7) 0.012(4) -0.109(8)
C29 0.131(8) 0.219(15) 0.052(6) -0.041(8) 0.008(5) -0.065(9)
C31 0.254(13) 0.095(7) 0.063(6) -0.031(5) -0.015(7) -0.004(8)
C30 0.34(2) 0.158(13) 0.088(9) -0.073(9) -0.008(10) -0.040(12)
C40 0.173(8) 0.058(5) 0.051(4) -0.016(4) -0.038(5) 0.001(5)
C39 0.262(15) 0.264(17) 0.104(9) -0.065(10) -0.003(9) -0.193(14)
O3 0.89(4) 0.52(3) 0.40(2) -0.36(2) -0.41(3) 0.57(3)

loop_
_atom_type_symbol
_atom_type_description
_atom_type_scat_dispersion_real
_atom_type_scat_dispersion_imag
_atom_type_scat_source
C C 0.0033 0.0016 'International Tables Vol C Tables 4.2.6.8 and 6.1.1.4'
H H 0.0000 0.0000 'International Tables Vol C Tables 4.2.6.8 and 6.1.1.4'
N N 0.0061 0.0033 'International Tables Vol C Tables 4.2.6.8 and 6.1.1.4'
O O 0.0106 0.0060 'International Tables Vol C Tables 4.2.6.8 and 6.1.1.4'
Cl Cl 0.1484 0.1585 'International Tables Vol C Tables 4.2.6.8 and 6.1.1.4'
Ni Ni 0.3393 1.1124 'International Tables Vol C Tables 4.2.6.8 and 6.1.1.4'

loop_
_geom_angle_atom_site_label_1
_geom_angle_atom_site_label_2
_geom_angle_atom_site_label_3
_geom_angle
N2 Ni1 N6 174.99(16)
N2 Ni1 O2 107.59(14)
N6 Ni1 O2 76.52(14)
N2 Ni1 O1 76.94(15)
N6 Ni1 O1 105.86(16)
O2 Ni1 O1 94.69(14)
N2 Ni1 N1 78.15(16)
N6 Ni1 N1 99.18(17)
O2 Ni1 N1 90.18(15)
O1 Ni1 N1 154.94(16)
N2 Ni1 N5 97.64(16)
N6 Ni1 N5 78.19(16)
O2 Ni1 N5 154.70(16)
O1 Ni1 N5 92.82(16)
N1 Ni1 N5 93.17(16)
C13 O1 Ni1 110.0(3)
C32 O2 Ni1 111.0(3)
C13 N3 N2 108.7(4)
C25 N6 N7 120.8(4)
C25 N6 Ni1 120.1(3)
N7 N6 Ni1 119.1(3)
C20 N5 C24 118.9(5)
C20 N5 Ni1 128.9(4)
C24 N5 Ni1 112.0(3)
C1 N1 C5 119.2(5)
C1 N1 Ni1 128.7(4)
C5 N1 Ni1 111.8(3)
C32 N7 N6 108.9(4)
C15 N4 H4B 121(4)
C15 N4 H4A 117(6)
H4B N4 H4A 122(7)
C6 N2 N3 120.9(4)
C6 N2 Ni1 119.3(3)
N3 N2 Ni1 119.0(3)
O1 C13 N3 125.0(5)
O1 C13 C14 118.4(5)
N3 C13 C14 116.6(4)
C38 C33 C34 118.2(5)
C38 C33 C32 117.5(5)
C34 C33 C32 124.3(5)
N1 C5 C4 120.7(5)
N1 C5 C6 115.6(5)
C4 C5 C6 123.7(5)
C8 C7 C12 117.2(6)
C8 C7 C6 121.4(5)
C12 C7 C6 121.4(5)
C15 C14 C19 118.4(5)
C15 C14 C13 124.6(5)
C19 C14 C13 116.9(5)
N4 C15 C14 123.6(5)
N4 C15 C16 118.4(6)
C14 C15 C16 118.0(6)
N5 C24 C23 121.0(5)
N5 C24 C25 115.9(4)
C23 C24 C25 123.1(5)
O2 C32 N7 124.3(4)
O2 C32 C33 119.1(5)
N7 C32 C33 116.5(4)
C18 C19 C14 122.0(6)
C18 C19 H19 119.0
C14 C19 H19 119.0
N6 C25 C24 113.6(4)
N6 C25 C26 123.8(5)
C24 C25 C26 122.6(4)
C22 C23 C24 119.4(6)
C22 C23 H23 120.3
C24 C23 H23 120.3
N1 C1 C2 122.3(5)
N1 C1 H1 118.9
C2 C1 H1 118.9
C3 C2 C1 119.1(6)
C3 C2 H2 120.5
C1 C2 H2 120.5
C37 C38 C33 122.4(6)
C37 C38 H38 118.8
C33 C38 H38 118.8
C5 C4 C3 119.3(5)
C5 C4 H4 120.3
C3 C4 H4 120.3
C17 C16 C15 122.2(6)
C17 C16 H16 118.9
C15 C16 H16 118.9
N2 C6 C5 113.8(4)
N2 C6 C7 124.6(5)
C5 C6 C7 121.5(5)
C7 C12 C11 122.1(6)
C7 C12 H12 118.9
C11 C12 H12 118.9
C17 C18 C19 118.2(6)
C17 C18 H18 120.9
C19 C18 H18 120.9
C31 C26 C27 118.6(7)
C31 C26 C25 120.6(6)
C27 C26 C25 120.7(6)
N8 C34 C33 123.3(5)
N8 C34 C35 118.5(6)
C33 C34 C35 118.1(6)
C34 N8 H8A 118(4)
C34 N8 H8B 114(4)
H8A N8 H8B 128(6)
C10 C11 C12 120.2(7)
C10 C11 H11 119.9
C12 C11 H11 119.9
N5 C20 C21 122.6(6)
N5 C20 H20 118.7
C21 C20 H20 118.7
C22 C21 C20 119.5(6)
C22 C21 H21 120.3
C20 C21 H21 120.3
C2 C3 C4 119.4(6)
C2 C3 H3 120.3
C4 C3 H3 120.3
C16 C17 C18 121.1(6)
C16 C17 H17 119.4
C18 C17 H17 119.4
C36 C37 C38 119.1(6)
C36 C37 H37 120.4
C38 C37 H37 120.4
C21 C22 C23 118.6(5)
C21 C22 H22 120.7
C23 C22 H22 120.7
C36 C35 C34 121.9(7)
C36 C35 H35 119.0
C34 C35 H35 119.0
C26 C27 C28 121.4(8)
C26 C27 H27 119.3
C28 C27 H27 119.3
C35 C36 C37 120.2(6)
C35 C36 H36 119.9
C37 C36 H36 119.9
C9 C10 C11 119.2(7)
C9 C10 H10 120.4
C11 C10 H10 120.4
C29 C28 C27 121.0(10)
C29 C28 H28 119.5
C27 C28 H28 119.5
C10 C9 C8 122.1(9)
C10 C9 H9 119.0
C8 C9 H9 119.0
C7 C8 C9 119.2(7)
C7 C8 H8 120.4
C9 C8 H8 120.4
C28 C29 C30 118.9(10)
C28 C29 H29 120.5
C30 C29 H29 120.5
C26 C31 C30 120.1(10)
C26 C31 H31 120.0
C30 C31 H31 120.0
C29 C30 C31 120.0(11)
C29 C30 H30 120.0
C31 C30 H30 120.0
C39 C40 O3 102.5(8)
C39 C40 H40B 111.3
O3 C40 H40B 111.3
C39 C40 H40A 111.3
O3 C40 H40A 111.3
H40B C40 H40A 109.2
C40 C39 H39A 109.5
C40 C39 H39B 109.5
H39A C39 H39B 109.5
C40 C39 H39C 109.5
H39A C39 H39C 109.5
H39B C39 H39C 109.5
C40 O3 H3A 109.5

loop_
_geom_bond_atom_site_label_1
_geom_bond_atom_site_label_2
_geom_bond_distance
Ni1 N2 1.981(4)
Ni1 N6 1.983(4)
Ni1 O2 2.089(3)
Ni1 O1 2.092(4)
Ni1 N1 2.112(4)
Ni1 N5 2.117(4)
O1 C13 1.278(6)
O2 C32 1.271(6)
N3 C13 1.348(6)
N3 N2 1.365(5)
N6 C25 1.303(6)
N6 N7 1.369(5)
N5 C20 1.330(6)
N5 C24 1.358(6)
N1 C1 1.343(6)
N1 C5 1.358(6)
N7 C32 1.349(6)
N4 C15 1.355(8)
N4 H4B 0.91(2)
N4 H4A 0.69(6)
N2 C6 1.295(6)
C13 C14 1.485(7)
C33 C38 1.392(7)
C33 C34 1.403(8)
C33 C32 1.487(7)
C5 C4 1.387(7)
C5 C6 1.464(7)
C7 C8 1.354(9)
C7 C12 1.357(7)
C7 C6 1.489(7)
C14 C15 1.406(7)
C14 C19 1.411(8)
C15 C16 1.411(8)
C24 C23 1.394(7)
C24 C25 1.471(7)
C19 C18 1.387(8)
C19 H19 0.9300
C25 C26 1.487(7)
C23 C22 1.385(8)
C23 H23 0.9300
C1 C2 1.380(8)
C1 H1 0.9300
C2 C3 1.365(9)
C2 H2 0.9300
C38 C37 1.379(8)
C38 H38 0.9300
C4 C3 1.393(8)
C4 H4 0.9300
C16 C17 1.347(9)
C16 H16 0.9300
C12 C11 1.377(8)
C12 H12 0.9300
C18 C17 1.386(10)
C18 H18 0.9300
C26 C31 1.347(10)
C26 C27 1.351(9)
C34 N8 1.369(9)
C34 C35 1.406(9)
N8 H8A 0.90(6)
N8 H8B 0.90(2)
C11 C10 1.337(11)
C11 H11 0.9300
C20 C21 1.379(8)
C20 H20 0.9300
C21 C22 1.378(9)
C21 H21 0.9300
C3 H3 0.9300
C17 H17 0.9300
C37 C36 1.367(10)
C37 H37 0.9300
C22 H22 0.9300
C35 C36 1.364(10)
C35 H35 0.9300
C27 C28 1.403(11)
C27 H27 0.9300
C36 H36 0.9300
C10 C9 1.302(12)
C10 H10 0.9300
C28 C29 1.308(14)
C28 H28 0.9300
C9 C8 1.419(11)
C9 H9 0.9300
C8 H8 0.9300
C29 C30 1.388(16)
C29 H29 0.9300
C31 C30 1.410(13)
C31 H31 0.9300
C30 H30 0.9300
C40 C39 1.435(12)
C40 O3 1.490(18)
C40 H40B 0.9700
C40 H40A 0.9700
C39 H39A 0.9600
C39 H39B 0.9600
C39 H39C 0.9600
O3 H3A 0.8200
